data_7109538
loop_
_publ_author_name
'Sebastian H. Etschel'
'Andreas R. Waterloo'
'Johannes T. Margraf'
'Atefeh Y. Amin'
'Frank Hampel'
'Christof M. Jager'
'Timothy Clark'
'Marcus Halik'
'Rik R. Tykwinski'

_publ_section_title
;
 An unsymmetrical pentacene derivative with ambipolar behavior in organic
 thin-film transistors
;
_journal_name_full Chem.Commun.
_journal_page_first 6725
_journal_paper_doi 10.1039/c3cc43270j
_journal_volume 49
_journal_year 2013
_chemical_formula_moiety 'C47 H41 F Si'
_chemical_formula_sum 'C47 H41 F Si'
_chemical_formula_weight 652.89
_chemical_name_systematic
;
?
;
_space_group_crystal_system triclinic
_space_group_IT_number 2
_space_group_name_Hall '-P 1'
_space_group_name_H-M_alt 'P -1'
_symmetry_space_group_name_Hall '-P 1'
_symmetry_space_group_name_H-M 'P -1'
_atom_sites_solution_hydrogens geom
_atom_sites_solution_primary direct
_atom_sites_solution_secondary difmap
_audit_creation_date 2012-08-20
_audit_creation_method
;
Olex2 1.2
(compiled 2012.05.09 svn.r2324, GUI svn.r4230)
;
_cell_angle_alpha 85.827(7)
_cell_angle_beta 62.967(8)
_cell_angle_gamma 72.234(7)
_cell_formula_units_Z 2
_cell_length_a 12.5164(9)
_cell_length_b 12.9102(10)
_cell_length_c 13.3024(11)
_cell_measurement_reflns_used 3182
_cell_measurement_temperature 173.0(2)
_cell_measurement_theta_max 70.7482
_cell_measurement_theta_min 3.6030
_cell_volume 1817.9(3)
_computing_cell_refinement
;
CrysAlisPro, Agilent Technologies,
Version 1.171.35.21 (release 20-01-2012 CrysAlis171 .NET)
(compiled Jan 23 2012,18:06:46)
;
_computing_data_collection
;
CrysAlisPro, Agilent Technologies,
Version 1.171.35.21 (release 20-01-2012 CrysAlis171 .NET)
(compiled Jan 23 2012,18:06:46)
;
_computing_data_reduction
;
CrysAlisPro, Agilent Technologies,
Version 1.171.35.21 (release 20-01-2012 CrysAlis171 .NET)
(compiled Jan 23 2012,18:06:46)
;
_computing_molecular_graphics
;
O. V. Dolomanov, L. J. Bourhis, R. J. Gildea, J. A. K. Howard and H. Puschmann,
OLEX2: a complete structure solution, refinement and analysis program.
J. Appl. Cryst. (2009). 42, 339-341.
;
_computing_publication_material
;
O. V. Dolomanov, L. J. Bourhis, R. J. Gildea, J. A. K. Howard and H. Puschmann,
OLEX2: a complete structure solution, refinement and analysis program.
J. Appl. Cryst. (2009). 42, 339-341.
;
_computing_structure_refinement
;
SHELXL, G.M. Sheldrick, Acta Cryst.
(2008). A64, 112-122
;
_computing_structure_solution
;
SHELXS, G.M. Sheldrick, Acta Cryst.
(2008). A64, 112-122
;
_diffrn_ambient_temperature 173.0(2)
_diffrn_detector_area_resol_mean 10.6144
_diffrn_measured_fraction_theta_full 0.950
_diffrn_measured_fraction_theta_max 0.950
_diffrn_measurement_details
;
1 omega 41.00 93.00 1.0000 1.5000
omega____ theta____ kappa____ phi______ frames
- 0.0000 57.0000 -90.0000 52

2 omega -8.00 33.00 1.0000 1.5000
omega____ theta____ kappa____ phi______ frames
- 0.0000 57.0000 -90.0000 41

3 omega -43.00 -14.00 1.0000 1.5000
omega____ theta____ kappa____ phi______ frames
- 0.0000 57.0000 -90.0000 29

4 omega -144.00 39.00 1.0000 1.5000
omega____ theta____ kappa____ phi______ frames
- -55.4492 -19.0000 -150.0000 183

5 omega -150.00 -99.00 1.0000 1.5000
omega____ theta____ kappa____ phi______ frames
- -55.4492 -99.0000 -60.0000 51

6 omega 95.00 150.00 1.0000 1.5000
omega____ theta____ kappa____ phi______ frames
- 55.4492 143.0000 -66.0000 55

7 omega 111.00 148.00 1.0000 1.5000
omega____ theta____ kappa____ phi______ frames
- 55.4492 125.0000 30.0000 37

8 omega 97.00 131.00 1.0000 1.5000
omega____ theta____ kappa____ phi______ frames
- 55.4492 125.0000 -30.0000 34

9 omega -97.00 -28.00 1.0000 1.5000
omega____ theta____ kappa____ phi______ frames
- -70.5000 128.0000 -48.0000 69

10 omega -50.00 18.00 1.0000 1.5000
omega____ theta____ kappa____ phi______ frames
- -70.5000 38.0000 -180.0000 68

11 omega 5.00 172.00 1.0000 1.5000
omega____ theta____ kappa____ phi______ frames
- 110.8984 12.0000 60.0000 167

12 omega 99.00 153.00 1.0000 1.5000
omega____ theta____ kappa____ phi______ frames
- 110.8984 63.0000 60.0000 54

13 omega 21.00 100.00 1.0000 1.5000
omega____ theta____ kappa____ phi______ frames
- 110.8984 -50.0000 0.0000 79

14 omega 70.00 155.00 1.0000 1.5000
omega____ theta____ kappa____ phi______ frames
- 110.8984 -91.0000 0.0000 85

15 omega 17.00 94.00 1.0000 1.5000
omega____ theta____ kappa____ phi______ frames
- 110.8984 -25.0000 60.0000 77

16 omega 13.00 147.00 1.0000 1.5000
omega____ theta____ kappa____ phi______ frames
- 110.8984 -91.0000 -120.0000 134

17 omega 32.00 58.00 1.0000 1.5000
omega____ theta____ kappa____ phi______ frames
- 110.8984 -91.0000 0.0000 26

18 omega 18.00 91.00 1.0000 1.5000
omega____ theta____ kappa____ phi______ frames
- 110.8984 -50.0000 -120.0000 73

19 omega 34.00 128.00 1.0000 1.5000
omega____ theta____ kappa____ phi______ frames
- 110.8984 -143.0000 -113.0000 94
;
_diffrn_measurement_device_type 'SuperNova, Dual, Cu at zero, Atlas'
_diffrn_measurement_method '\w scans'
_diffrn_orient_matrix_UB_11 -0.0682985000
_diffrn_orient_matrix_UB_12 -0.0090340000
_diffrn_orient_matrix_UB_13 0.1286000000
_diffrn_orient_matrix_UB_21 -0.0555614000
_diffrn_orient_matrix_UB_22 0.1251905000
_diffrn_orient_matrix_UB_23 0.0189045000
_diffrn_orient_matrix_UB_31 -0.1154029000
_diffrn_orient_matrix_UB_32 -0.0065156000
_diffrn_orient_matrix_UB_33 -0.0105522000
_diffrn_radiation_monochromator mirror
_diffrn_radiation_type 'Cu K\a'
_diffrn_radiation_wavelength 1.5418
_diffrn_reflns_av_R_equivalents 0.0243
_diffrn_reflns_av_unetI/netI 0.0411
_diffrn_reflns_limit_h_max 10
_diffrn_reflns_limit_h_min -15
_diffrn_reflns_limit_k_max 15
_diffrn_reflns_limit_k_min -15
_diffrn_reflns_limit_l_max 12
_diffrn_reflns_limit_l_min -16
_diffrn_reflns_number 10315
_diffrn_reflns_theta_full 70.88
_diffrn_reflns_theta_max 70.88
_diffrn_reflns_theta_min 3.61
_diffrn_source 'SuperNova (Cu) X-ray Source'
_exptl_absorpt_coefficient_mu 0.849
_exptl_absorpt_correction_T_max 1.00000
_exptl_absorpt_correction_T_min 0.92035
_exptl_absorpt_correction_type analytical
_exptl_absorpt_process_details
;
CrysAlisPro, Agilent Technologies,
Version 1.171.35.21 (release 20-01-2012 CrysAlis171 .NET)
(compiled Jan 23 2012,18:06:46)
Empirical absorption correction using spherical harmonics,
implemented in SCALE3 ABSPACK scaling algorithm.
;
_exptl_crystal_colour 'clear dark violet'
_exptl_crystal_colour_lustre clear
_exptl_crystal_colour_modifier dark
_exptl_crystal_colour_primary violet
_exptl_crystal_density_diffrn 1.193
_exptl_crystal_density_method 'not measured'
_exptl_crystal_description plate
_exptl_crystal_F_000 692
_exptl_crystal_recrystallization_method 'crystallized from DCM/MeOH'
_exptl_crystal_size_max 0.2224
_exptl_crystal_size_mid 0.1398
_exptl_crystal_size_min 0.0623
_refine_diff_density_max 0.368
_refine_diff_density_min -0.307
_refine_diff_density_rms 0.044
_refine_ls_extinction_method none
_refine_ls_goodness_of_fit_ref 1.033
_refine_ls_hydrogen_treatment mixed
_refine_ls_matrix_type full
_refine_ls_number_parameters 448
_refine_ls_number_reflns 6670
_refine_ls_number_restraints 0
_refine_ls_restrained_S_all 1.033
_refine_ls_R_factor_all 0.0800
_refine_ls_R_factor_gt 0.0531
_refine_ls_shift/su_max 0.000
_refine_ls_shift/su_mean 0.000
_refine_ls_structure_factor_coef Fsqd
_refine_ls_weighting_details 'calc w=1/[\s^2^(Fo^2^)+(0.0635P)^2^+0.7955P] where P=(Fo^2^+2Fc^2^)/3'
_refine_ls_weighting_scheme calc
_refine_ls_wR_factor_gt 0.1345
_refine_ls_wR_factor_ref 0.1504
_reflns_number_gt 4721
_reflns_number_total 6670
_reflns_threshold_expression >2sigma(I)
_cod_data_source_file c3cc43270j_1.txt
_cod_data_source_block see02
_cod_original_cell_volume 1817.9(2)
_cod_database_code 7109538
_chemical_oxdiff_formula 'C47 H41F Si'
_reflns_odcompleteness_completeness 97.81
_reflns_odcompleteness_iscentric 1
_reflns_odcompleteness_theta 66.97

loop_
_space_group_symop_id
_space_group_symop_operation_xyz
1 'x, y, z'
2 '-x, -y, -z'

loop_
_atom_site_label
_atom_site_type_symbol
_atom_site_fract_x
_atom_site_fract_y
_atom_site_fract_z
_atom_site_U_iso_or_equiv
_atom_site_adp_type
_atom_site_occupancy
_atom_site_symmetry_multiplicity
_atom_site_calc_flag
_atom_site_refinement_flags
C1 C 0.4993(2) 0.2434(2) 0.5162(2) 0.0397(6) Uani 1 1 d .
C2 C 0.4528(2) 0.24035(19) 0.61746(19) 0.0364(5) Uani 1 1 d .
C3 C 0.7038(3) 0.3005(2) 0.3169(2) 0.0526(7) Uani 1 1 d .
H3 H 0.6852 0.3545 0.3774 0.063 Uiso 1 1 calc R
C4 C 0.8129(3) 0.2028(3) 0.3135(3) 0.0776(10) Uani 1 1 d .
H4A H 0.7860 0.1704 0.3865 0.116 Uiso 1 1 calc R
H4B H 0.8851 0.2275 0.2986 0.116 Uiso 1 1 calc R
H4C H 0.8372 0.1482 0.2534 0.116 Uiso 1 1 calc R
C5 C 0.7427(3) 0.3572(3) 0.2077(3) 0.0694(9) Uani 1 1 d .
H5A H 0.7590 0.3086 0.1457 0.104 Uiso 1 1 calc R
H5B H 0.8194 0.3754 0.1908 0.104 Uiso 1 1 calc R
H5C H 0.6749 0.4241 0.2161 0.104 Uiso 1 1 calc R
C6 C 0.5834(3) 0.1280(2) 0.2929(2) 0.0457(6) Uani 1 1 d .
H6 H 0.6648 0.0783 0.2879 0.055 Uiso 1 1 calc R
C7 C 0.4836(3) 0.0720(2) 0.3618(3) 0.0581(8) Uani 1 1 d .
H7A H 0.4789 0.0616 0.4373 0.087 Uiso 1 1 calc R
H7B H 0.5064 0.0010 0.3234 0.087 Uiso 1 1 calc R
H7C H 0.4016 0.1176 0.3690 0.087 Uiso 1 1 calc R
C8 C 0.6003(3) 0.1354(3) 0.1717(2) 0.0670(9) Uani 1 1 d .
H8A H 0.5194 0.1749 0.1727 0.100 Uiso 1 1 calc R
H8B H 0.6308 0.0617 0.1355 0.100 Uiso 1 1 calc R
H8C H 0.6617 0.1742 0.1291 0.100 Uiso 1 1 calc R
C9 C 0.4288(2) 0.3795(2) 0.3526(2) 0.0418(6) Uani 1 1 d .
H9 H 0.4640 0.4012 0.2730 0.050 Uiso 1 1 calc R
C10 C 0.3977(3) 0.4779(2) 0.4306(2) 0.0495(7) Uani 1 1 d .
H10A H 0.3669 0.4582 0.5092 0.074 Uiso 1 1 calc R
H10B H 0.3326 0.5392 0.4239 0.074 Uiso 1 1 calc R
H10C H 0.4738 0.4990 0.4085 0.074 Uiso 1 1 calc R
C11 C 0.3084(3) 0.3532(2) 0.3771(3) 0.0565(7) Uani 1 1 d .
H11A H 0.3282 0.2949 0.3224 0.085 Uiso 1 1 calc R
H11B H 0.2471 0.4186 0.3707 0.085 Uiso 1 1 calc R
H11C H 0.2727 0.3294 0.4539 0.085 Uiso 1 1 calc R
C12 C 0.1040(2) 0.35395(19) 1.16390(19) 0.0343(5) Uani 1 1 d .
C21 C 0.2667(2) 0.24786(17) 0.97880(18) 0.0320(5) Uani 1 1 d .
C22 C 0.3787(2) 0.27725(17) 0.92415(18) 0.0320(5) Uani 1 1 d .
C23 C 0.4308(2) 0.31217(19) 0.98519(19) 0.0360(5) Uani 1 1 d .
H23 H 0.3874 0.3185 1.0656 0.043 Uiso 1 1 calc R
C24 C 0.5431(2) 0.33748(19) 0.9317(2) 0.0365(5) Uani 1 1 d .
C25 C 0.5958(3) 0.3735(2) 0.9927(2) 0.0463(6) Uani 1 1 d .
H25 H 0.5525 0.3817 1.0731 0.056 Uiso 1 1 calc R
C26 C 0.7060(3) 0.3962(2) 0.9382(2) 0.0520(7) Uani 1 1 d .
H26 H 0.7388 0.4207 0.9807 0.062 Uiso 1 1 calc R
C27 C 0.7738(3) 0.3840(3) 0.8181(3) 0.0559(7) Uani 1 1 d .
H27 H 0.8520 0.3990 0.7811 0.067 Uiso 1 1 calc R
C28 C 0.7274(3) 0.3509(2) 0.7559(2) 0.0489(7) Uani 1 1 d .
H28 H 0.7737 0.3428 0.6757 0.059 Uiso 1 1 calc R
C29 C 0.6094(2) 0.32801(19) 0.8097(2) 0.0377(5) Uani 1 1 d .
C30 C 0.5579(2) 0.29726(19) 0.7488(2) 0.0363(5) Uani 1 1 d .
H30 H 0.6007 0.2933 0.6685 0.044 Uiso 1 1 calc R
C31 C 0.4443(2) 0.27162(17) 0.80187(18) 0.0325(5) Uani 1 1 d .
C32 C 0.3937(2) 0.23896(18) 0.73797(19) 0.0337(5) Uani 1 1 d .
C33 C 0.2828(2) 0.20822(17) 0.79225(19) 0.0331(5) Uani 1 1 d .
C34 C 0.2321(2) 0.17396(19) 0.7298(2) 0.0382(5) Uani 1 1 d .
H34 H 0.2749 0.1703 0.6495 0.046 Uiso 1 1 calc R
C35 C 0.1221(2) 0.1455(2) 0.7818(2) 0.0412(6) Uani 1 1 d .
C36 C 0.0699(3) 0.1129(2) 0.7177(3) 0.0543(7) Uani 1 1 d .
H36 H 0.1112 0.1106 0.6374 0.065 Uiso 1 1 calc R
C37 C -0.0376(3) 0.0855(3) 0.7707(3) 0.0621(8) Uani 1 1 d .
H37 H -0.0711 0.0641 0.7272 0.075 Uiso 1 1 calc R
C38 C -0.1010(3) 0.0882(3) 0.8902(3) 0.0588(8) Uani 1 1 d .
H38 H -0.1765 0.0688 0.9259 0.071 Uiso 1 1 calc R
C39 C -0.0548(2) 0.1184(2) 0.9542(2) 0.0493(7) Uani 1 1 d .
H39 H -0.0982 0.1191 1.0343 0.059 Uiso 1 1 calc R
C40 C 0.0579(2) 0.14901(19) 0.9031(2) 0.0393(6) Uani 1 1 d .
C41 C 0.1070(2) 0.18112(19) 0.9659(2) 0.0377(5) Uani 1 1 d .
H41 H 0.0645 0.1824 1.0461 0.045 Uiso 1 1 calc R
C42 C 0.2185(2) 0.21219(17) 0.91459(19) 0.0325(5) Uani 1 1 d .
C51 C 0.1976(2) 0.25623(18) 1.10535(18) 0.0319(5) Uani 1 1 d .
C52 C 0.2260(2) 0.16646(18) 1.16532(19) 0.0335(5) Uani 1 1 d .
C53 C 0.3189(2) 0.06495(19) 1.1107(2) 0.0378(5) Uani 1 1 d .
H53 H 0.3654 0.0575 1.0305 0.045 Uiso 1 1 calc R
C54 C 0.3425(2) -0.0211(2) 1.1705(2) 0.0443(6) Uani 1 1 d .
H54 H 0.4048 -0.0877 1.1317 0.053 Uiso 1 1 calc R
C55 C 0.2754(3) -0.0127(2) 1.2898(2) 0.0483(6) Uani 1 1 d .
H55 H 0.2928 -0.0738 1.3305 0.058 Uiso 1 1 calc R
C56 C 0.1864(3) 0.0817(2) 1.3470(2) 0.0448(6) Uani 1 1 d .
H56 H 0.1418 0.0863 1.4273 0.054 Uiso 1 1 calc R
C57 C 0.1594(2) 0.1742(2) 1.2867(2) 0.0371(5) Uani 1 1 d .
C58 C 0.0697(2) 0.2726(2) 1.34071(19) 0.0415(6) Uani 1 1 d .
C59 C 0.0388(2) 0.3631(2) 1.2850(2) 0.0392(6) Uani 1 1 d .
C60 C -0.0573(3) 0.4619(2) 1.3441(2) 0.0509(7) Uani 1 1 d .
H60 H -0.1002 0.4682 1.4245 0.061 Uiso 1 1 calc R
C61 C -0.0874(3) 0.5467(2) 1.2856(2) 0.0535(7) Uani 1 1 d .
H61 H -0.1522 0.6118 1.3253 0.064 Uiso 1 1 calc R
C62 C -0.0229(2) 0.5390(2) 1.1657(2) 0.0465(6) Uani 1 1 d .
H62 H -0.0448 0.5993 1.1259 0.056 Uiso 1 1 calc R
C63 C 0.0698(2) 0.44673(19) 1.1069(2) 0.0371(5) Uani 1 1 d .
H63 H 0.1126 0.4438 1.0266 0.044 Uiso 1 1 calc R
F1 F 0.00713(16) 0.28044(13) 1.45581(12) 0.0618(5) Uani 1 1 d .
Si1 Si 0.55544(6) 0.26165(6) 0.36329(5) 0.03755(18) Uani 1 1 d .

loop_
_atom_site_aniso_label
_atom_site_aniso_U_11
_atom_site_aniso_U_22
_atom_site_aniso_U_33
_atom_site_aniso_U_23
_atom_site_aniso_U_13
_atom_site_aniso_U_12
C1 0.0429(14) 0.0421(13) 0.0360(13) 0.0048(10) -0.0181(11) -0.0155(11)
C2 0.0412(13) 0.0332(12) 0.0361(13) 0.0044(10) -0.0187(11) -0.0116(10)
C3 0.0488(16) 0.0607(17) 0.0494(16) 0.0055(13) -0.0196(13) -0.0226(14)
C4 0.0485(19) 0.095(3) 0.096(3) 0.014(2) -0.0370(19) -0.0263(19)
C5 0.062(2) 0.085(2) 0.061(2) 0.0150(17) -0.0172(16) -0.0415(19)
C6 0.0422(14) 0.0441(14) 0.0452(15) -0.0053(11) -0.0186(12) -0.0057(12)
C7 0.072(2) 0.0466(16) 0.0620(19) 0.0032(14) -0.0317(16) -0.0232(15)
C8 0.081(2) 0.071(2) 0.0424(16) -0.0121(15) -0.0187(16) -0.0254(18)
C9 0.0457(14) 0.0451(14) 0.0320(12) 0.0016(10) -0.0156(11) -0.0135(12)
C10 0.0584(17) 0.0403(14) 0.0487(15) 0.0020(12) -0.0256(14) -0.0114(13)
C11 0.0484(17) 0.0505(16) 0.071(2) -0.0034(14) -0.0311(15) -0.0070(13)
C12 0.0298(12) 0.0356(12) 0.0347(12) 0.0026(10) -0.0127(10) -0.0092(10)
C21 0.0335(12) 0.0279(11) 0.0316(11) 0.0018(9) -0.0145(10) -0.0056(9)
C22 0.0334(12) 0.0278(11) 0.0313(11) 0.0027(9) -0.0154(10) -0.0040(9)
C23 0.0403(13) 0.0365(12) 0.0305(12) 0.0033(10) -0.0166(10) -0.0100(11)
C24 0.0393(13) 0.0361(12) 0.0381(13) 0.0068(10) -0.0210(11) -0.0123(11)
C25 0.0528(16) 0.0524(15) 0.0430(14) 0.0084(12) -0.0271(13) -0.0209(13)
C26 0.0587(18) 0.0613(17) 0.0543(17) 0.0128(14) -0.0353(15) -0.0290(15)
C27 0.0491(16) 0.073(2) 0.0592(18) 0.0189(15) -0.0287(14) -0.0330(15)
C28 0.0462(15) 0.0619(17) 0.0436(14) 0.0164(13) -0.0208(12) -0.0254(14)
C29 0.0374(13) 0.0367(12) 0.0397(13) 0.0105(10) -0.0187(11) -0.0121(11)
C30 0.0399(13) 0.0361(12) 0.0325(12) 0.0085(10) -0.0169(10) -0.0117(10)
C31 0.0367(12) 0.0274(11) 0.0319(11) 0.0042(9) -0.0165(10) -0.0070(10)
C32 0.0393(13) 0.0282(11) 0.0295(11) 0.0030(9) -0.0151(10) -0.0062(10)
C33 0.0362(12) 0.0274(11) 0.0339(12) 0.0017(9) -0.0175(10) -0.0047(10)
C34 0.0415(14) 0.0364(12) 0.0348(12) -0.0013(10) -0.0190(11) -0.0061(11)
C35 0.0419(14) 0.0379(13) 0.0468(14) -0.0020(11) -0.0239(12) -0.0090(11)
C36 0.0544(17) 0.0629(18) 0.0508(16) -0.0067(14) -0.0272(14) -0.0171(15)
C37 0.0558(18) 0.073(2) 0.072(2) -0.0086(17) -0.0372(17) -0.0226(16)
C38 0.0448(16) 0.0670(19) 0.068(2) -0.0037(16) -0.0244(15) -0.0219(15)
C39 0.0423(15) 0.0523(16) 0.0542(16) 0.0009(13) -0.0208(13) -0.0169(13)
C40 0.0376(13) 0.0341(12) 0.0447(14) 0.0012(10) -0.0193(11) -0.0075(11)
C41 0.0354(13) 0.0383(12) 0.0365(12) 0.0030(10) -0.0155(10) -0.0087(10)
C42 0.0329(12) 0.0282(11) 0.0337(12) 0.0010(9) -0.0158(10) -0.0044(9)
C51 0.0297(12) 0.0342(12) 0.0318(12) 0.0035(9) -0.0148(10) -0.0089(10)
C52 0.0324(12) 0.0344(12) 0.0344(12) 0.0031(9) -0.0163(10) -0.0096(10)
C53 0.0385(13) 0.0353(12) 0.0378(13) 0.0010(10) -0.0183(11) -0.0069(11)
C54 0.0443(15) 0.0353(13) 0.0508(15) 0.0032(11) -0.0244(12) -0.0044(11)
C55 0.0580(17) 0.0398(14) 0.0529(16) 0.0154(12) -0.0333(14) -0.0126(13)
C56 0.0513(16) 0.0476(15) 0.0376(13) 0.0102(11) -0.0227(12) -0.0153(13)
C57 0.0383(13) 0.0401(13) 0.0341(12) 0.0054(10) -0.0175(10) -0.0125(11)
C58 0.0412(14) 0.0491(14) 0.0282(12) 0.0032(10) -0.0112(11) -0.0134(12)
C59 0.0340(13) 0.0395(13) 0.0363(13) 0.0009(10) -0.0110(10) -0.0084(11)
C60 0.0445(15) 0.0469(15) 0.0378(14) -0.0037(12) -0.0045(12) -0.0040(12)
C61 0.0447(15) 0.0388(14) 0.0525(16) -0.0040(12) -0.0105(13) 0.0027(12)
C62 0.0407(14) 0.0375(13) 0.0540(16) 0.0059(12) -0.0203(13) -0.0049(11)
C63 0.0352(13) 0.0357(12) 0.0378(13) 0.0054(10) -0.0160(10) -0.0090(10)
F1 0.0680(11) 0.0634(10) 0.0313(8) 0.0030(7) -0.0105(8) -0.0093(9)
Si1 0.0387(4) 0.0423(4) 0.0297(3) 0.0023(3) -0.0133(3) -0.0135(3)

loop_
_atom_type_symbol
_atom_type_description
_atom_type_scat_dispersion_real
_atom_type_scat_dispersion_imag
_atom_type_scat_source
C C 0.0181 0.0091 'International Tables Vol C Tables 4.2.6.8 and 6.1.1.4'
H H 0.0000 0.0000 'International Tables Vol C Tables 4.2.6.8 and 6.1.1.4'
F F 0.0727 0.0534 'International Tables Vol C Tables 4.2.6.8 and 6.1.1.4'
Si Si 0.2541 0.3302 'International Tables Vol C Tables 4.2.6.8 and 6.1.1.4'

loop_
_exptl_crystal_face_index_h
_exptl_crystal_face_index_k
_exptl_crystal_face_index_l
_exptl_crystal_face_perp_dist
_exptl_oxdiff_crystal_face_indexfrac_h
_exptl_oxdiff_crystal_face_indexfrac_k
_exptl_oxdiff_crystal_face_indexfrac_l
_exptl_oxdiff_crystal_face_x
_exptl_oxdiff_crystal_face_y
_exptl_oxdiff_crystal_face_z
8 3 5 0.0754 8.0000 3.0000 5.0000 0.0695 0.0256 -0.9955
1 1 -7 0.0344 1.0000 1.0000 -7.0000 -0.9775 -0.0627 -0.0481
-6 -7 -3 0.0741 -6.0000 -7.0000 -3.0000 0.0872 -0.5997 0.7697
5 -5 3 0.0982 5.0000 -5.0000 3.0000 0.0895 -0.8470 -0.5761
-8 -3 -4 0.0840 -8.0000 -3.0000 -4.0000 0.0591 -0.0067 0.9850
-7 -6 -5 0.0706 -7.0000 -6.0000 -5.0000 -0.1107 -0.4567 0.8997
7 6 5 0.0706 7.0000 6.0000 5.0000 0.1107 0.4567 -0.8997
-7 -5 0 0.0528 -7.0000 -5.0000 -0.0000 0.5233 -0.2370 0.8404
7 5 0 0.0528 7.0000 5.0000 0.0000 -0.5233 0.2370 -0.8404
-5 5 -3 0.1023 -5.0000 5.0000 -3.0000 -0.0895 0.8470 0.5761
-1 -1 7 0.0279 -1.0000 -1.0000 7.0000 0.9775 0.0627 0.0481

loop_
_geom_angle_atom_site_label_1
_geom_angle_atom_site_label_2
_geom_angle_atom_site_label_3
_geom_angle
C2 C1 Si1 173.6(2)
C1 C2 C32 178.1(3)
C4 C3 Si1 111.4(2)
C5 C3 C4 111.6(3)
C5 C3 Si1 115.0(2)
C7 C6 Si1 113.40(18)
C8 C6 C7 110.0(2)
C8 C6 Si1 113.9(2)
C10 C9 Si1 109.84(18)
C11 C9 C10 110.2(2)
C11 C9 Si1 114.48(18)
C51 C12 C59 120.1(2)
C51 C12 C63 122.4(2)
C63 C12 C59 117.5(2)
C22 C21 C42 120.4(2)
C22 C21 C51 119.8(2)
C42 C21 C51 119.8(2)
C21 C22 C23 122.1(2)
C21 C22 C31 120.0(2)
C23 C22 C31 117.9(2)
C24 C23 C22 122.2(2)
C23 C24 C25 122.6(2)
C23 C24 C29 119.2(2)
C25 C24 C29 118.3(2)
C26 C25 C24 121.1(2)
C25 C26 C27 120.9(3)
C28 C27 C26 120.4(3)
C27 C28 C29 120.8(3)
C28 C29 C24 118.5(2)
C30 C29 C24 119.3(2)
C30 C29 C28 122.2(2)
C29 C30 C31 122.0(2)
C30 C31 C22 119.3(2)
C30 C31 C32 121.3(2)
C32 C31 C22 119.5(2)
C31 C32 C2 120.0(2)
C33 C32 C2 119.3(2)
C33 C32 C31 120.7(2)
C32 C33 C34 121.4(2)
C32 C33 C42 119.7(2)
C34 C33 C42 118.9(2)
C35 C34 C33 122.1(2)
C34 C35 C36 121.7(2)
C34 C35 C40 119.4(2)
C40 C35 C36 118.9(2)
C37 C36 C35 120.4(3)
C36 C37 C38 121.0(3)
C39 C38 C37 120.6(3)
C38 C39 C40 121.1(3)
C39 C40 C35 118.0(2)
C41 C40 C35 119.4(2)
C41 C40 C39 122.6(2)
C40 C41 C42 122.2(2)
C21 C42 C33 119.8(2)
C21 C42 C41 122.2(2)
C41 C42 C33 118.0(2)
C12 C51 C21 119.8(2)
C52 C51 C12 120.2(2)
C52 C51 C21 119.9(2)
C51 C52 C53 122.8(2)
C51 C52 C57 120.0(2)
C53 C52 C57 117.2(2)
C54 C53 C52 121.6(2)
C53 C54 C55 120.6(2)
C56 C55 C54 120.7(2)
C55 C56 C57 120.2(2)
C56 C57 C52 119.7(2)
C58 C57 C52 117.7(2)
C58 C57 C56 122.6(2)
C57 C58 C59 124.2(2)
F1 C58 C57 117.8(2)
F1 C58 C59 118.0(2)
C58 C59 C12 117.7(2)
C58 C59 C60 122.3(2)
C60 C59 C12 119.9(2)
C61 C60 C59 120.1(2)
C60 C61 C62 120.5(2)
C63 C62 C61 120.9(2)
C62 C63 C12 121.0(2)
C1 Si1 C3 105.33(12)
C1 Si1 C6 106.95(12)
C1 Si1 C9 105.64(11)
C6 Si1 C3 113.31(13)
C6 Si1 C9 114.69(12)
C9 Si1 C3 110.13(12)

loop_
_geom_bond_atom_site_label_1
_geom_bond_atom_site_label_2
_geom_bond_distance
C1 C2 1.204(3)
C1 Si1 1.848(2)
C2 C32 1.429(3)
C3 C4 1.536(4)
C3 C5 1.517(4)
C3 Si1 1.888(3)
C6 C7 1.528(4)
C6 C8 1.527(4)
C6 Si1 1.883(3)
C9 C10 1.539(3)
C9 C11 1.530(4)
C9 Si1 1.884(3)
C12 C51 1.408(3)
C12 C59 1.432(3)
C12 C63 1.429(3)
C21 C22 1.413(3)
C21 C42 1.414(3)
C21 C51 1.497(3)
C22 C23 1.414(3)
C22 C31 1.446(3)
C23 C24 1.388(3)
C24 C25 1.429(3)
C24 C29 1.441(3)
C25 C26 1.350(4)
C26 C27 1.421(4)
C27 C28 1.358(4)
C28 C29 1.434(3)
C29 C30 1.381(3)
C30 C31 1.404(3)
C31 C32 1.416(3)
C32 C33 1.411(3)
C33 C34 1.411(3)
C33 C42 1.447(3)
C34 C35 1.384(3)
C35 C36 1.436(4)
C35 C40 1.435(3)
C36 C37 1.350(4)
C37 C38 1.414(4)
C38 C39 1.357(4)
C39 C40 1.428(3)
C40 C41 1.386(3)
C41 C42 1.417(3)
C51 C52 1.406(3)
C52 C53 1.428(3)
C52 C57 1.436(3)
C53 C54 1.356(3)
C54 C55 1.413(4)
C55 C56 1.356(4)
C56 C57 1.430(3)
C57 C58 1.386(3)
C58 C59 1.386(3)
C58 F1 1.361(3)
C59 C60 1.430(3)
C60 C61 1.355(4)
C61 C62 1.418(4)
C62 C63 1.358(3)
